data_2234543
loop_
_publ_author_name
'Thies, Steffen'
'N\"ather, Christian'
'Herges, Rainer'

_publ_section_title
;
 Bis(4-methoxypyridin-3-yl)diazene
;
_journal_coeditor_code BT5885
_journal_issue 5
_journal_name_full 'Acta Crystallographica Section E'
_journal_page_first o1568
_journal_paper_doi 10.1107/S1600536812018326
_journal_volume 68
_journal_year 2012
_chemical_formula_iupac 'C12 H12 N4 O2'
_chemical_formula_moiety 'C12 H12 N4 O2'
_chemical_formula_sum 'C12 H12 N4 O2'
_chemical_formula_weight 244.26
_chemical_name_systematic
;
Bis(4-methoxypyridin-3-yl)diazene
;
_space_group_IT_number 61
_symmetry_cell_setting orthorhombic
_symmetry_space_group_name_Hall '-P 2ac 2ab'
_symmetry_space_group_name_H-M 'P b c a'
_atom_sites_solution_hydrogens geom
_atom_sites_solution_primary direct
_atom_sites_solution_secondary difmap
_audit_creation_method SHELXL-97
_cell_angle_alpha 90.00
_cell_angle_beta 90.00
_cell_angle_gamma 90.00
_cell_formula_units_Z 4
_cell_length_a 13.3976(8)
_cell_length_b 6.2101(6)
_cell_length_c 13.6079(9)
_cell_measurement_reflns_used 4972
_cell_measurement_temperature 220(2)
_cell_measurement_theta_max 28.8
_cell_measurement_theta_min 4.7
_cell_volume 1132.18(15)
_computing_cell_refinement 'X-AREA (Stoe & Cie, 2008)'
_computing_data_collection 'X-AREA (Stoe & Cie, 2008)'
_computing_data_reduction 'X-RED32 (Stoe & Cie, 2008)'
_computing_molecular_graphics 'XP in SHELXTL (Sheldrick, 2008)'
_computing_publication_material 'SHELXL97 (Sheldrick, 2008)'
_computing_structure_refinement 'SHELXL97 (Sheldrick, 2008)'
_computing_structure_solution 'SHELXS97 (Sheldrick, 2008)'
_diffrn_ambient_temperature 220(2)
_diffrn_measured_fraction_theta_full 0.992
_diffrn_measured_fraction_theta_max 0.992
_diffrn_measurement_device_type 'Stoe IPDS-1'
_diffrn_measurement_method 'Phi scans'
_diffrn_radiation_monochromator graphite
_diffrn_radiation_source 'fine-focus sealed tube'
_diffrn_radiation_type MoK\a
_diffrn_radiation_wavelength 0.71073
_diffrn_reflns_av_R_equivalents 0.0450
_diffrn_reflns_av_sigmaI/netI 0.0285
_diffrn_reflns_limit_h_max 12
_diffrn_reflns_limit_h_min -17
_diffrn_reflns_limit_k_max 7
_diffrn_reflns_limit_k_min -7
_diffrn_reflns_limit_l_max 17
_diffrn_reflns_limit_l_min -17
_diffrn_reflns_number 5829
_diffrn_reflns_theta_full 27.10
_diffrn_reflns_theta_max 27.10
_diffrn_reflns_theta_min 2.99
_diffrn_standards_decay_% 0
_diffrn_standards_interval_time 0
_diffrn_standards_number 0
_exptl_absorpt_coefficient_mu 0.102
_exptl_absorpt_correction_type none
_exptl_crystal_colour colourless
_exptl_crystal_density_diffrn 1.433
_exptl_crystal_density_method 'not measured'
_exptl_crystal_description block
_exptl_crystal_F_000 512
_exptl_crystal_size_max 0.3
_exptl_crystal_size_mid 0.2
_exptl_crystal_size_min 0.2
_refine_diff_density_max 0.264
_refine_diff_density_min -0.190
_refine_ls_extinction_coef 0.030(8)
_refine_ls_extinction_expression Fc^*^=kFc[1+0.001xFc^2^\l^3^/sin(2\q)]^-1/4^
_refine_ls_extinction_method 'SHELXL97 (Sheldrick, 2008)'
_refine_ls_goodness_of_fit_ref 1.035
_refine_ls_hydrogen_treatment constr
_refine_ls_matrix_type full
_refine_ls_number_parameters 84
_refine_ls_number_reflns 1235
_refine_ls_number_restraints 0
_refine_ls_restrained_S_all 1.035
_refine_ls_R_factor_all 0.0510
_refine_ls_R_factor_gt 0.0385
_refine_ls_shift/su_max 0.000
_refine_ls_shift/su_mean 0.000
_refine_ls_structure_factor_coef Fsqd
_refine_ls_weighting_details 'calc w=1/[\s^2^(Fo^2^)+(0.0625P)^2^+0.2040P] where P=(Fo^2^+2Fc^2^)/3'
_refine_ls_weighting_scheme calc
_refine_ls_wR_factor_gt 0.0980
_refine_ls_wR_factor_ref 0.1049
_reflns_number_gt 1002
_reflns_number_total 1235
_reflns_threshold_expression I>2\s(I)
_cod_data_source_file bt5885.cif
_cod_data_source_block I
_cod_database_code 2234543
_cod_database_fobs_code 2234543

loop_
_symmetry_equiv_pos_as_xyz
'x, y, z'
'-x+1/2, -y, z+1/2'
'-x, y+1/2, -z+1/2'
'x+1/2, -y+1/2, -z'
'-x, -y, -z'
'x-1/2, y, -z-1/2'
'x, -y-1/2, z-1/2'
'-x-1/2, y-1/2, z'

loop_
_atom_site_type_symbol
_atom_site_label
_atom_site_fract_x
_atom_site_fract_y
_atom_site_fract_z
_atom_site_U_iso_or_equiv
_atom_site_adp_type
_atom_site_calc_flag
_atom_site_refinement_flags
_atom_site_occupancy
_atom_site_symmetry_multiplicity
N N1 0.66974(9) 0.6358(2) 0.34371(9) 0.0314(3) Uani d . 1 1
C C1 0.62249(10) 0.7907(2) 0.39360(9) 0.0263(3) Uani d . 1 1
H H1 0.6591 0.9134 0.4119 0.032 Uiso calc R 1 1
C C2 0.52211(9) 0.7811(2) 0.42010(8) 0.0211(3) Uani d . 1 1
C C3 0.46546(10) 0.60269(19) 0.38987(8) 0.0205(3) Uani d . 1 1
C C4 0.51423(10) 0.4414(2) 0.33786(9) 0.0250(3) Uani d . 1 1
H H4 0.4794 0.3190 0.3161 0.030 Uiso calc R 1 1
C C5 0.61506(11) 0.4644(2) 0.31870(10) 0.0301(3) Uani d . 1 1
H H5 0.6475 0.3513 0.2857 0.036 Uiso calc R 1 1
N N2 0.47208(8) 0.94965(17) 0.47068(7) 0.0228(3) Uani d . 1 1
O O1 0.36924(7) 0.60036(15) 0.41627(7) 0.0277(3) Uani d . 1 1
C C6 0.30947(11) 0.4230(2) 0.38338(11) 0.0321(4) Uani d . 1 1
H H6A 0.3032 0.4284 0.3124 0.048 Uiso calc R 1 1
H H6B 0.2438 0.4320 0.4130 0.048 Uiso calc R 1 1
H H6C 0.3410 0.2888 0.4024 0.048 Uiso calc R 1 1

loop_
_atom_site_aniso_label
_atom_site_aniso_U_11
_atom_site_aniso_U_22
_atom_site_aniso_U_33
_atom_site_aniso_U_12
_atom_site_aniso_U_13
_atom_site_aniso_U_23
N1 0.0230(6) 0.0348(6) 0.0364(7) -0.0008(5) 0.0067(5) -0.0042(5)
C1 0.0237(7) 0.0271(7) 0.0280(6) -0.0044(5) 0.0010(5) -0.0020(5)
C2 0.0227(6) 0.0202(6) 0.0203(5) 0.0000(5) -0.0014(4) -0.0006(4)
C3 0.0200(6) 0.0208(6) 0.0205(6) 0.0011(5) -0.0014(4) 0.0011(4)
C4 0.0273(7) 0.0216(6) 0.0261(6) -0.0009(5) -0.0004(5) -0.0045(5)
C5 0.0292(7) 0.0283(7) 0.0329(7) 0.0039(6) 0.0052(5) -0.0058(5)
N2 0.0231(5) 0.0202(5) 0.0251(5) -0.0017(4) -0.0012(4) -0.0022(4)
O1 0.0193(5) 0.0241(5) 0.0396(6) -0.0030(4) 0.0020(4) -0.0086(4)
C6 0.0230(7) 0.0288(7) 0.0444(8) -0.0068(6) -0.0037(6) -0.0068(6)

loop_
_atom_type_symbol
_atom_type_description
_atom_type_scat_dispersion_real
_atom_type_scat_dispersion_imag
_atom_type_scat_source
C C 0.0033 0.0016 'International Tables Vol C Tables 4.2.6.8 and 6.1.1.4'
H H 0.0000 0.0000 'International Tables Vol C Tables 4.2.6.8 and 6.1.1.4'
N N 0.0061 0.0033 'International Tables Vol C Tables 4.2.6.8 and 6.1.1.4'
O O 0.0106 0.0060 'International Tables Vol C Tables 4.2.6.8 and 6.1.1.4'

loop_
_geom_angle_atom_site_label_1
_geom_angle_atom_site_label_2
_geom_angle_atom_site_label_3
_geom_angle_site_symmetry_1
_geom_angle
C5 N1 C1 . 116.29(12)
N1 C1 C2 . 123.89(12)
N1 C1 H1 . 118.1
C2 C1 H1 . 118.1
C1 C2 C3 . 118.65(11)
C1 C2 N2 . 123.30(11)
C3 C2 N2 . 117.91(11)
O1 C3 C4 . 125.58(11)
O1 C3 C2 . 116.77(11)
C4 C3 C2 . 117.62(12)
C5 C4 C3 . 118.73(12)
C5 C4 H4 . 120.6
C3 C4 H4 . 120.6
N1 C5 C4 . 124.74(13)
N1 C5 H5 . 117.6
C4 C5 H5 . 117.6
N2 N2 C2 5_676 113.10(14)
C3 O1 C6 . 117.56(10)
O1 C6 H6A . 109.5
O1 C6 H6B . 109.5
H6A C6 H6B . 109.5
O1 C6 H6C . 109.5
H6A C6 H6C . 109.5
H6B C6 H6C . 109.5

loop_
_geom_bond_atom_site_label_1
_geom_bond_atom_site_label_2
_geom_bond_site_symmetry_2
_geom_bond_distance
N1 C5 . 1.3360(19)
N1 C1 . 1.3369(18)
C1 C2 . 1.3936(18)
C1 H1 . 0.9400
C2 C3 . 1.4044(17)
C2 N2 . 1.4209(16)
C3 O1 . 1.3384(16)
C3 C4 . 1.3897(17)
C4 C5 . 1.3832(19)
C4 H4 . 0.9400
C5 H5 . 0.9400
N2 N2 5_676 1.260(2)
O1 C6 . 1.4333(16)
C6 H6A . 0.9700
C6 H6B . 0.9700
C6 H6C . 0.9700
